data_7235379
loop_
_publ_author_name
'Kyprianidou, Eleni J.'
'Lazarides, Theodore'
'Kaziannis, Spyridon'
'Kosmidis, Constantine'
'Itskos, Grigorios'
'Manos, Manolis J.'
'Tasiopoulos, Anastasios J.'

_publ_section_title
;
 Single crystal coordinating solvent exchange as a general method for the
 enhancement of the photoluminescence properties of lanthanide MOFs
;
_journal_issue 15
_journal_name_full 'Journal of Materials Chemistry A'
_journal_page_first 5258
_journal_paper_doi 10.1039/c3ta14489e
_journal_volume 2
_journal_year 2014
_chemical_formula_moiety 'C21 H12 Eu N3 O7'
_chemical_formula_sum 'C21 H12 Eu N3 O7'
_chemical_formula_weight 570.30
_space_group_IT_number 15
_space_group_name_Hall '-C 2yc'
_space_group_name_H-M_alt 'C 1 2/c 1'
_symmetry_cell_setting monoclinic
_symmetry_space_group_name_H-M 'C 1 2/c 1'
_atom_sites_solution_hydrogens geom
_atom_sites_solution_primary direct
_atom_sites_solution_secondary difmap
_audit_creation_method SHELXL-97
_cell_angle_alpha 90.00
_cell_angle_beta 103.057(3)
_cell_angle_gamma 90.00
_cell_formula_units_Z 8
_cell_length_a 28.6032(8)
_cell_length_b 14.3668(7)
_cell_length_c 12.8150(5)
_cell_measurement_reflns_used 4352
_cell_measurement_temperature 100(2)
_cell_measurement_theta_max 72.1546
_cell_measurement_theta_min 3.1695
_cell_volume 5130.0(4)
_computing_cell_refinement 'CrysAlis RED'
_computing_data_collection 'CrysAlis CCD'
_computing_data_reduction 'CrysAlis RED'
_computing_molecular_graphics
;
 DIAMOND (Brandenburg, 2006)
 MERCURY (Bruno et al. 2002)
;
_computing_publication_material 'WINGX (Farrugia, 1999)'
_computing_structure_refinement 'SHELXL-97 (Sheldrick, 1997)'
_computing_structure_solution 'SHELXL-97 (Sheldrick, 1997)'
_diffrn_ambient_temperature 100(2)
_diffrn_detector_area_resol_mean 10.4223
_diffrn_measured_fraction_theta_full 0.999
_diffrn_measured_fraction_theta_max 0.999
_diffrn_measurement_device_type 'SuperNova, Dual, Cu at zero, Atlas'
_diffrn_measurement_method '\w scans'
_diffrn_radiation_monochromator mirror
_diffrn_radiation_source 'SuperNova (Cu) X-ray Source'
_diffrn_radiation_type CuK\a
_diffrn_radiation_wavelength 1.54184
_diffrn_reflns_av_R_equivalents 0.0261
_diffrn_reflns_av_sigmaI/netI 0.0316
_diffrn_reflns_limit_h_max 25
_diffrn_reflns_limit_h_min -34
_diffrn_reflns_limit_k_max 16
_diffrn_reflns_limit_k_min -17
_diffrn_reflns_limit_l_max 15
_diffrn_reflns_limit_l_min -15
_diffrn_reflns_number 9363
_diffrn_reflns_theta_full 66.99
_diffrn_reflns_theta_max 66.99
_diffrn_reflns_theta_min 3.17
_exptl_absorpt_coefficient_mu 17.862
_exptl_absorpt_correction_T_max 1.00000
_exptl_absorpt_correction_T_min 0.33875
_exptl_absorpt_correction_type multi-scan
_exptl_absorpt_process_details 'Empirical absorption correction (CrysAlis RED, Oxford Diffraction)'
_exptl_crystal_colour colorless
_exptl_crystal_density_diffrn 1.477
_exptl_crystal_density_method 'not measured'
_exptl_crystal_description plate
_exptl_crystal_F_000 2224
_exptl_crystal_size_max 0.07
_exptl_crystal_size_mid 0.05
_exptl_crystal_size_min 0.04
_refine_diff_density_max 1.221
_refine_diff_density_min -1.343
_refine_diff_density_rms 0.131
_refine_ls_extinction_method none
_refine_ls_goodness_of_fit_ref 1.121
_refine_ls_hydrogen_treatment mixed
_refine_ls_matrix_type full
_refine_ls_number_parameters 292
_refine_ls_number_reflns 4562
_refine_ls_number_restraints 81
_refine_ls_restrained_S_all 1.168
_refine_ls_R_factor_all 0.0504
_refine_ls_R_factor_gt 0.0474
_refine_ls_shift/su_max 0.006
_refine_ls_shift/su_mean 0.001
_refine_ls_structure_factor_coef Fsqd
_refine_ls_weighting_details 'calc w=1/[\s^2^(Fo^2^)+(0.1058P)^2^+0.0000P] where P=(Fo^2^+2Fc^2^)/3'
_refine_ls_weighting_scheme calc
_refine_ls_wR_factor_gt 0.1445
_refine_ls_wR_factor_ref 0.1482
_reflns_number_gt 4011
_reflns_number_total 4562
_reflns_threshold_expression >2sigma(I)
_cod_data_source_file c3ta14489e2.cif
_cod_data_source_block UCY-8-mIma
_cod_depositor_comments
;
The following automatic conversions were performed:

data item '_symmetry_cell_setting' value 'Monoclinic' was changed to
'monoclinic' in accordance with the
/home/saulius/struct/COD-crude-data/automatic-downloads/DataCite-retrospective/RSC/depositions/lib/dictionaries/cif_core.dic
dictionary named 'cif_core.dic' version 2.4.2 last updated on
2011-04-26.

Automatic conversion script
Id: cif_fix_values 6909 2019-04-08 15:41:33Z antanas 
;
_cod_original_sg_symbol_H-M 'C 2/c'
_cod_database_code 7235379

loop_
_symmetry_equiv_pos_as_xyz
'x, y, z'
'-x, y, -z+1/2'
'x+1/2, y+1/2, z'
'-x+1/2, y+1/2, -z+1/2'
'-x, -y, -z'
'x, -y, z-1/2'
'-x+1/2, -y+1/2, -z'
'x+1/2, -y+1/2, z-1/2'

loop_
_atom_site_label
_atom_site_type_symbol
_atom_site_fract_x
_atom_site_fract_y
_atom_site_fract_z
_atom_site_U_iso_or_equiv
_atom_site_adp_type
_atom_site_occupancy
_atom_site_symmetry_multiplicity
_atom_site_calc_flag
_atom_site_refinement_flags
O1 O 0.39032(14) 0.1692(3) 0.4905(4) 0.0549(12) Uani 1 1 d .
O2 O 0.38291(15) 0.3164(4) 0.5300(4) 0.0550(11) Uani 1 1 d .
O3 O 0.29328(12) 0.0652(3) 0.4654(3) 0.0429(9) Uani 1 1 d .
O4 O 0.27073(12) 0.3464(3) 0.5396(3) 0.0383(8) Uani 1 1 d .
O5 O 0.30085(13) 0.2522(3) 0.3712(3) 0.0445(9) Uani 1 1 d .
O6 O 0.22879(14) 0.3205(3) 0.3186(3) 0.0470(10) Uani 1 1 d .
O7 O 0.3635(3) 0.2775(5) 0.7282(6) 0.0890(19) Uani 1 1 d DU
N1 N 0.40545(18) 0.4142(4) 0.1502(5) 0.0572(15) Uani 1 1 d .
N2 N 0.3590(2) 0.0858(6) 0.6809(6) 0.0862(18) Uani 1 1 d DU
N3 N 0.3683(5) -0.0281(9) 0.8239(9) 0.138(3) Uani 1 1 d DU
C1 C 0.4041(2) 0.2528(5) 0.4941(5) 0.0472(14) Uani 1 1 d .
C2 C 0.4479(2) 0.2756(5) 0.4512(6) 0.0469(15) Uani 1 1 d .
C3 C 0.4745(3) 0.2058(5) 0.4203(9) 0.071(3) Uani 1 1 d .
H3 H 0.4638 0.1446 0.4200 0.086 Uiso 1 1 calc R
C4 C 0.4836(3) 0.2243(5) 0.1100(9) 0.076(3) Uani 1 1 d .
H4 H 0.4654 0.1759 0.1283 0.091 Uiso 1 1 calc R
C5 C 0.4683(2) 0.3162(6) 0.1133(6) 0.0573(17) Uani 1 1 d .
C6 C 0.4968(3) 0.3885(6) 0.0879(6) 0.065(2) Uani 1 1 d .
H6 H 0.4873 0.4501 0.0916 0.078 Uiso 1 1 calc R
C7 C 0.4617(2) 0.3684(6) 0.4422(7) 0.0636(19) Uani 1 1 d .
H7 H 0.4424 0.4164 0.4568 0.076 Uiso 1 1 calc R
C8 C 0.4217(2) 0.3338(5) 0.1420(6) 0.0568(17) Uani 1 1 d D
C9 C 0.24850(18) 0.0788(4) 0.4368(4) 0.0365(11) Uani 1 1 d .
C10 C 0.28256(18) 0.5045(4) 0.1233(4) 0.0362(11) Uani 1 1 d .
C11 C 0.32996(19) 0.4954(5) 0.1146(5) 0.0486(15) Uani 1 1 d .
H11 H 0.3429 0.5376 0.0740 0.058 Uiso 1 1 calc R
C12 C 0.35786(19) 0.4227(4) 0.1672(6) 0.0488(15) Uani 1 1 d .
C13 C 0.33942(19) 0.3645(4) 0.2338(5) 0.0456(14) Uani 1 1 d .
H13 H 0.3588 0.3186 0.2726 0.055 Uiso 1 1 calc R
C14 C 0.29245(18) 0.3736(4) 0.2436(4) 0.0367(11) Uani 1 1 d .
C15 C 0.26347(17) 0.4429(4) 0.1869(4) 0.0375(11) Uani 1 1 d .
H15 H 0.2316 0.4481 0.1913 0.045 Uiso 1 1 calc R
C16 C 0.27274(19) 0.3110(4) 0.3178(5) 0.0391(12) Uani 1 1 d .
C17 C 0.3739(6) 0.1154(7) 0.7845(7) 0.132(3) Uani 1 1 d DU
C18 C 0.3827(6) 0.0552(9) 0.8691(9) 0.142(3) Uani 1 1 d DU
C19 C 0.3539(5) -0.0006(8) 0.7202(9) 0.134(3) Uani 1 1 d DU
H19 H 0.3392 -0.0453 0.6712 0.160 Uiso 1 1 calc R
C20 C 0.3997(7) 0.0546(14) 0.9890(9) 0.170(4) Uani 1 1 d DU
H20A H 0.3991 -0.0079 1.0150 0.255 Uiso 1 1 calc R
H20B H 0.3790 0.0930 1.0200 0.255 Uiso 1 1 calc R
H20C H 0.4319 0.0784 1.0084 0.255 Uiso 1 1 calc R
C21 C 0.3758(7) 0.2198(7) 0.7981(10) 0.132(3) Uani 1 1 d DU
Eu1 Eu 0.318254(9) 0.21129(2) 0.55582(2) 0.03027(16) Uani 1 1 d .
H16 H 0.403(2) 0.280(3) 0.152(5) 0.036 Uiso 1 1 d D

loop_
_atom_site_aniso_label
_atom_site_aniso_U_11
_atom_site_aniso_U_22
_atom_site_aniso_U_33
_atom_site_aniso_U_23
_atom_site_aniso_U_13
_atom_site_aniso_U_12
O1 0.0284(19) 0.045(2) 0.102(3) 0.012(2) 0.039(2) 0.0038(18)
O2 0.034(2) 0.056(3) 0.086(3) -0.021(2) 0.037(2) -0.015(2)
O3 0.0190(16) 0.040(2) 0.074(2) -0.0018(19) 0.0187(16) -0.0009(15)
O4 0.0263(16) 0.0322(19) 0.064(2) -0.0039(16) 0.0253(15) 0.0014(15)
O5 0.0258(19) 0.055(3) 0.059(2) 0.011(2) 0.0230(17) 0.0078(19)
O6 0.030(2) 0.065(3) 0.054(2) 0.019(2) 0.0258(17) 0.006(2)
O7 0.088(4) 0.099(3) 0.076(3) -0.001(2) 0.011(3) -0.027(3)
N1 0.030(2) 0.061(4) 0.093(4) 0.025(3) 0.038(2) 0.014(2)
N2 0.052(3) 0.089(3) 0.114(3) 0.007(3) 0.011(3) 0.030(3)
N3 0.136(5) 0.137(4) 0.140(4) 0.026(3) 0.028(4) 0.000(4)
C1 0.028(3) 0.052(4) 0.067(4) 0.003(3) 0.021(3) 0.000(3)
C2 0.023(3) 0.054(4) 0.070(4) -0.010(3) 0.024(3) -0.005(2)
C3 0.054(5) 0.044(4) 0.133(8) -0.007(4) 0.055(5) -0.004(3)
C4 0.049(4) 0.058(4) 0.142(8) 0.019(5) 0.066(5) 0.003(3)
C5 0.031(3) 0.066(4) 0.084(5) 0.017(4) 0.032(3) 0.007(3)
C6 0.057(4) 0.058(4) 0.090(5) 0.019(4) 0.036(4) 0.025(4)
C7 0.040(3) 0.067(5) 0.097(5) -0.022(4) 0.042(3) -0.009(3)
C8 0.033(3) 0.054(4) 0.093(5) 0.015(4) 0.034(3) 0.009(3)
C9 0.024(2) 0.039(3) 0.053(3) 0.001(2) 0.023(2) -0.003(2)
C10 0.024(2) 0.033(3) 0.057(3) -0.001(2) 0.021(2) 0.000(2)
C11 0.025(3) 0.048(3) 0.081(4) 0.015(3) 0.029(3) 0.004(2)
C12 0.023(2) 0.048(4) 0.084(4) 0.013(3) 0.031(3) 0.006(2)
C13 0.030(3) 0.044(3) 0.069(4) 0.018(3) 0.023(2) 0.010(2)
C14 0.026(2) 0.038(3) 0.051(3) 0.003(2) 0.020(2) 0.001(2)
C15 0.023(2) 0.039(3) 0.054(3) -0.001(2) 0.017(2) -0.001(2)
C16 0.025(3) 0.045(3) 0.052(3) 0.003(3) 0.020(2) 0.001(2)
C17 0.138(6) 0.125(3) 0.131(4) 0.003(3) 0.023(4) 0.001(4)
C18 0.145(6) 0.140(4) 0.136(3) 0.016(3) 0.018(4) 0.003(5)
C19 0.143(6) 0.120(4) 0.137(4) 0.015(3) 0.028(4) -0.005(5)
C20 0.181(7) 0.174(6) 0.151(4) 0.011(4) 0.028(5) -0.008(5)
C21 0.142(6) 0.124(3) 0.125(5) 0.006(3) 0.019(5) -0.006(5)
Eu1 0.0142(2) 0.0326(2) 0.0490(2) 0.00204(11) 0.01756(14) -0.00048(9)

loop_
_atom_type_symbol
_atom_type_description
_atom_type_scat_dispersion_real
_atom_type_scat_dispersion_imag
_atom_type_scat_source
C C 0.0181 0.0091 'International Tables Vol C Tables 4.2.6.8 and 6.1.1.4'
H H 0.0000 0.0000 'International Tables Vol C Tables 4.2.6.8 and 6.1.1.4'
N N 0.0311 0.0180 'International Tables Vol C Tables 4.2.6.8 and 6.1.1.4'
O O 0.0492 0.0322 'International Tables Vol C Tables 4.2.6.8 and 6.1.1.4'
Eu Eu -8.9294 11.1857 'International Tables Vol C Tables 4.2.6.8 and 6.1.1.4'

loop_
_geom_angle_atom_site_label_1
_geom_angle_atom_site_label_2
_geom_angle_atom_site_label_3
_geom_angle
_geom_angle_site_symmetry_1
_geom_angle_site_symmetry_3
C1 O1 Eu1 91.8(4) . .
C1 O2 Eu1 92.4(4) . .
C9 O3 Eu1 100.0(3) . .
C9 O4 Eu1 161.3(4) 7_556 .
C9 O4 Eu1 87.3(3) 7_556 7_556
Eu1 O4 Eu1 104.72(13) . 7_556
C16 O5 Eu1 132.2(4) . .
C16 O6 Eu1 134.7(4) . 7_556
C21 O7 Eu1 113.7(8) . .
C8 N1 C12 118.3(6) . .
C19 N2 C17 87.7(9) . .
C19 N2 Eu1 144.7(8) . .
C17 N2 Eu1 113.1(7) . .
C18 N3 C19 99.0(11) . .
O2 C1 O1 122.8(6) . .
O2 C1 C2 119.2(6) . .
O1 C1 C2 118.0(6) . .
O2 C1 Eu1 61.4(3) . .
O1 C1 Eu1 61.5(3) . .
C2 C1 Eu1 175.2(5) . .
C3 C2 C7 119.3(6) . .
C3 C2 C1 120.3(6) . .
C7 C2 C1 120.4(6) . .
C4 C3 C2 121.2(7) 2_655 .
C4 C3 H3 119.4 2_655 .
C2 C3 H3 119.4 . .
C3 C4 C5 119.7(7) 2_655 .
C3 C4 H4 120.2 2_655 .
C5 C4 H4 120.2 . .
C4 C5 C6 119.3(6) . .
C4 C5 C8 118.4(7) . .
C6 C5 C8 122.3(7) . .
C7 C6 C5 120.0(7) 2_655 .
C7 C6 H6 120.0 2_655 .
C5 C6 H6 120.0 . .
C6 C7 C2 120.3(7) 2_655 .
C6 C7 H7 119.8 2_655 .
C2 C7 H7 119.8 . .
N1 C8 C5 123.2(7) . .
N1 C8 H16 120(4) . .
C5 C8 H16 117(4) . .
O3 C9 O4 121.7(5) . 7_556
O3 C9 C10 119.1(5) . 4_545
O4 C9 C10 119.3(4) 7_556 4_545
O3 C9 Eu1 54.8(3) . .
O4 C9 Eu1 66.9(3) 7_556 .
C10 C9 Eu1 173.8(4) 4_545 .
C11 C10 C15 120.3(5) . .
C11 C10 C9 120.3(5) . 4
C15 C10 C9 119.4(4) . 4
C10 C11 C12 119.6(5) . .
C10 C11 H11 120.2 . .
C12 C11 H11 120.2 . .
C13 C12 C11 119.7(5) . .
C13 C12 N1 123.5(5) . .
C11 C12 N1 116.8(5) . .
C14 C13 C12 120.8(5) . .
C14 C13 H13 119.6 . .
C12 C13 H13 119.6 . .
C13 C14 C15 119.8(5) . .
C13 C14 C16 120.6(5) . .
C15 C14 C16 119.5(5) . .
C10 C15 C14 119.6(5) . .
C10 C15 H15 120.2 . .
C14 C15 H15 120.2 . .
O5 C16 O6 125.6(5) . .
O5 C16 C14 117.4(5) . .
O6 C16 C14 117.0(5) . .
N2 C17 C18 122.4(10) . .
N2 C17 C21 114.6(10) . .
C18 C17 C21 122.8(9) . .
N2 C17 C19 46.0(5) . .
C18 C17 C19 76.8(7) . .
C21 C17 C19 157.9(10) . .
N3 C18 C17 103.7(10) . .
N3 C18 C20 115.4(12) . .
C17 C18 C20 140.7(13) . .
N2 C19 N3 126.4(11) . .
N2 C19 C17 46.3(5) . .
N3 C19 C17 80.5(8) . .
N2 C19 H19 116.8 . .
N3 C19 H19 116.8 . .
C17 C19 H19 161.8 . .
C18 C20 H20A 109.5 . .
C18 C20 H20B 109.5 . .
H20A C20 H20B 109.5 . .
C18 C20 H20C 109.5 . .
H20A C20 H20C 109.5 . .
H20B C20 H20C 109.5 . .
O7 C21 C17 126.6(12) . .
O7 C21 Eu1 45.8(6) . .
C17 C21 Eu1 81.4(7) . .
O4 Eu1 O6 79.23(15) . 7_556
O4 Eu1 O5 73.83(14) . .
O6 Eu1 O5 134.54(13) 7_556 .
O4 Eu1 O3 124.75(13) . .
O6 Eu1 O3 90.37(16) 7_556 .
O5 Eu1 O3 76.44(16) . .
O4 Eu1 O2 85.34(14) . .
O6 Eu1 O2 140.27(16) 7_556 .
O5 Eu1 O2 73.14(16) . .
O3 Eu1 O2 127.88(14) . .
O4 Eu1 O1 133.04(14) . .
O6 Eu1 O1 146.17(16) 7_556 .
O5 Eu1 O1 74.13(15) . .
O3 Eu1 O1 78.72(14) . .
O2 Eu1 O1 52.83(15) . .
O4 Eu1 O7 86.4(2) . .
O6 Eu1 O7 74.4(2) 7_556 .
O5 Eu1 O7 137.7(2) . .
O3 Eu1 O7 142.61(19) . .
O2 Eu1 O7 68.2(2) . .
O1 Eu1 O7 95.0(2) . .
O4 Eu1 N2 145.4(2) . .
O6 Eu1 N2 71.4(2) 7_556 .
O5 Eu1 N2 140.6(2) . .
O3 Eu1 N2 74.3(2) . .
O2 Eu1 N2 105.7(2) . .
O1 Eu1 N2 74.8(2) . .
O7 Eu1 N2 68.6(2) . .
O4 Eu1 O4 75.28(13) . 7_556
O6 Eu1 O4 67.96(14) 7_556 7_556
O5 Eu1 O4 70.14(13) . 7_556
O3 Eu1 O4 51.00(11) . 7_556
O2 Eu1 O4 141.94(16) . 7_556
O1 Eu1 O4 123.12(15) . 7_556
O7 Eu1 O4 140.5(2) . 7_556
N2 Eu1 O4 108.9(2) . 7_556
O4 Eu1 C1 108.94(17) . .
O6 Eu1 C1 154.31(17) 7_556 .
O5 Eu1 C1 70.57(16) . .
O3 Eu1 C1 103.36(17) . .
O2 Eu1 C1 26.18(19) . .
O1 Eu1 C1 26.69(19) . .
O7 Eu1 C1 81.7(2) . .
N2 Eu1 C1 91.3(2) . .
O4 Eu1 C1 137.23(16) 7_556 .
O4 Eu1 C9 100.28(14) . .
O6 Eu1 C9 78.62(15) 7_556 .
O5 Eu1 C9 71.18(15) . .
O3 Eu1 C9 25.22(14) . .
O2 Eu1 C9 140.54(15) . .
O1 Eu1 C9 100.80(15) . .
O7 Eu1 C9 150.5(2) . .
N2 Eu1 C9 91.7(2) . .
O4 Eu1 C9 25.79(13) 7_556 .
C1 Eu1 C9 121.89(17) . .
O4 Eu1 C21 102.5(3) . .
O6 Eu1 C21 65.8(4) 7_556 .
O5 Eu1 C21 155.5(3) . .
O3 Eu1 C21 122.2(2) . .
O2 Eu1 C21 82.5(3) . .
O1 Eu1 C21 93.0(4) . .
O7 Eu1 C21 20.5(2) . .
N2 Eu1 C21 48.8(2) . .
O4 Eu1 C21 133.2(4) 7_556 .
C1 Eu1 C21 88.5(4) . .
C9 Eu1 C21 132.7(3) . .

loop_
_geom_bond_atom_site_label_1
_geom_bond_atom_site_label_2
_geom_bond_distance
_geom_bond_site_symmetry_2
O1 C1 1.261(9) .
O1 Eu1 2.469(4) .
O2 C1 1.240(8) .
O2 Eu1 2.467(4) .
O3 C9 1.265(6) .
O3 Eu1 2.426(4) .
O4 C9 1.274(7) 7_556
O4 Eu1 2.352(4) .
O4 Eu1 2.693(4) 7_556
O5 C16 1.257(7) .
O5 Eu1 2.379(4) .
O6 C16 1.267(7) .
O6 Eu1 2.364(4) 7_556
O7 C21 1.213(5) .
O7 Eu1 2.483(7) .
N1 C8 1.259(9) .
N1 C12 1.432(7) .
N2 C19 1.359(5) .
N2 C17 1.367(5) .
N2 Eu1 2.517(7) .
N3 C18 1.353(5) .
N3 C19 1.358(5) .
C1 C2 1.516(8) .
C1 Eu1 2.807(6) .
C2 C3 1.369(10) .
C2 C7 1.402(10) .
C3 C4 1.368(11) 2_655
C3 H3 0.9300 .
C4 C3 1.368(11) 2_655
C4 C5 1.395(11) .
C4 H4 0.9300 .
C5 C6 1.404(10) .
C5 C8 1.480(8) .
C6 C7 1.359(9) 2_655
C6 H6 0.9300 .
C7 C6 1.359(9) 2_655
C7 H7 0.9300 .
C8 H16 0.96(2) .
C9 O4 1.274(7) 7_556
C9 C10 1.488(8) 4_545
C9 Eu1 2.925(5) .
C10 C11 1.391(7) .
C10 C15 1.395(8) .
C10 C9 1.488(8) 4
C11 C12 1.392(8) .
C11 H11 0.9300 .
C12 C13 1.382(8) .
C13 C14 1.383(7) .
C13 H13 0.9300 .
C14 C15 1.391(7) .
C14 C16 1.508(8) .
C15 H15 0.9300 .
C17 C18 1.365(5) .
C17 C21 1.511(5) .
C17 C19 1.889(16) .
C18 C20 1.503(5) .
C19 H19 0.9300 .
C20 H20A 0.9600 .
C20 H20B 0.9600 .
C20 H20C 0.9600 .
C21 Eu1 3.171(12) .
Eu1 O6 2.364(4) 7_556
Eu1 O4 2.693(4) 7_556

loop_
_platon_squeeze_void_nr
_platon_squeeze_void_average_x
_platon_squeeze_void_average_y
_platon_squeeze_void_average_z
_platon_squeeze_void_volume
_platon_squeeze_void_count_electrons
_platon_squeeze_void_content
1 0.195 0.250 0.054 840 316 ' '
2 0.695 0.750 0.055 832 315 ' '
